data_4032015
loop_
_publ_author_name
'Matsumoto, Shoji'
'Kikuchi, Shu'
'Norita, Naoto'
'Masu, Hyuma'
'Akazome, Motohiro'

_publ_section_title
;
 Formation of Benzimidazoisoquinolinium and Benzimidazoisoindolinum Cyclic
 Systems by the Reaction of 2-(2-Alkynylphenyl)benzimidazoles with Iodine
 and Iodine-Iodine Interaction Including Halogen Bonding in Their Crystal
 Structures.
;
_journal_issue 13
_journal_name_full 'The Journal of organic chemistry'
_journal_page_first 5322
_journal_page_last 5329
_journal_paper_doi 10.1021/acs.joc.6b00607
_journal_volume 81
_journal_year 2016
_chemical_formula_sum 'C39.5 H30.5 I2 N4.5'
_chemical_formula_weight 821.98
_space_group_crystal_system monoclinic
_space_group_IT_number 14
_space_group_name_Hall '-P 2ybc'
_space_group_name_H-M_alt 'P 1 21/c 1'
_symmetry_space_group_name_Hall '-P 2ybc'
_symmetry_space_group_name_H-M 'P 1 21/c 1'
_atom_sites_solution_hydrogens geom
_cell_angle_alpha 90
_cell_angle_beta 91.1060(10)
_cell_angle_gamma 90
_cell_formula_units_Z 4
_cell_length_a 8.9120(3)
_cell_length_b 10.0998(3)
_cell_length_c 38.1226(12)
_cell_measurement_reflns_used 9560
_cell_measurement_temperature 173(2)
_cell_measurement_theta_max 68.3712
_cell_measurement_theta_min 4.5291
_cell_volume 3430.75(19)
_computing_cell_refinement 'SAINT V8.34A (Bruker AXS Inc., 2013)'
_computing_data_collection 'APEX2 (Bruker AXS, 2006)'
_computing_data_reduction 'SAINT V8.34A (Bruker AXS Inc., 2013)'
_computing_molecular_graphics 'XSHEL (Bruker AXS,2002)'
_computing_publication_material 'XCIF (Bruker AXS, 2001)'
_computing_structure_refinement 'SHELXL-2014/6 (Sheldrick, 2014)'
_computing_structure_solution 'SHELXS-97 (Sheldrick, 1997)'
_diffrn_ambient_temperature 173(2)
_diffrn_detector_area_resol_mean 8.3333
_diffrn_measured_fraction_theta_full 0.993
_diffrn_measured_fraction_theta_max 0.993
_diffrn_measurement_device_type 'Bruker APEXII Ultra CCD area detector'
_diffrn_measurement_method 'Phi and Omega scans'
_diffrn_radiation_monochromator 'Bruker Helios multilayer confocal mirror'
_diffrn_radiation_type CuK\a
_diffrn_radiation_wavelength 1.54178
_diffrn_reflns_av_R_equivalents 0.0430
_diffrn_reflns_av_unetI/netI 0.0319
_diffrn_reflns_limit_h_max 10
_diffrn_reflns_limit_h_min -10
_diffrn_reflns_limit_k_max 12
_diffrn_reflns_limit_k_min -12
_diffrn_reflns_limit_l_max 45
_diffrn_reflns_limit_l_min -45
_diffrn_reflns_number 28269
_diffrn_reflns_theta_full 68.443
_diffrn_reflns_theta_max 68.443
_diffrn_reflns_theta_min 4.529
_diffrn_source 'Bruker TXS fine-focus rotating anode'
_exptl_absorpt_coefficient_mu 14.661
_exptl_absorpt_correction_T_max 0.32
_exptl_absorpt_correction_T_min 0.17
_exptl_absorpt_correction_type empirical
_exptl_absorpt_process_details 'SADABS (Sheldrick 1996)'
_exptl_crystal_colour colourless
_exptl_crystal_density_diffrn 1.591
_exptl_crystal_density_method 'not measured'
_exptl_crystal_description block
_exptl_crystal_F_000 1620
_exptl_crystal_size_max 0.200
_exptl_crystal_size_mid 0.200
_exptl_crystal_size_min 0.100
_refine_diff_density_max 1.784
_refine_diff_density_min -1.084
_refine_ls_extinction_method none
_refine_ls_goodness_of_fit_ref 1.258
_refine_ls_hydrogen_treatment constr
_refine_ls_matrix_type full
_refine_ls_number_parameters 424
_refine_ls_number_reflns 6266
_refine_ls_number_restraints 4
_refine_ls_restrained_S_all 1.267
_refine_ls_R_factor_all 0.0517
_refine_ls_R_factor_gt 0.0514
_refine_ls_shift/su_max 0.001
_refine_ls_shift/su_mean 0.000
_refine_ls_structure_factor_coef Fsqd
_refine_ls_weighting_details 'w=1/[\s^2^(Fo^2^)+27.1241P] where P=(Fo^2^+2Fc^2^)/3'
_refine_ls_weighting_scheme calc
_refine_ls_wR_factor_gt 0.1179
_refine_ls_wR_factor_ref 0.1181
_reflns_number_gt 6182
_reflns_number_total 6266
_reflns_threshold_expression 'I > 2\s(I)'
_cod_data_source_file jo6b00607_si_007.cif
_cod_data_source_block 2a_I
_cod_original_formula_sum 'C39.50 H30.50 I2 N4.50'
_cod_database_code 4032015

loop_
_space_group_symop_operation_xyz
'x, y, z'
'-x, y+1/2, -z+1/2'
'-x, -y, -z'
'x, -y-1/2, z-1/2'

loop_
_atom_site_type_symbol
_atom_site_label
_atom_site_fract_x
_atom_site_fract_y
_atom_site_fract_z
_atom_site_U_iso_or_equiv
_atom_site_adp_type
_atom_site_calc_flag
_atom_site_refinement_flags_adp
_atom_site_refinement_flags_occupancy
_atom_site_refinement_flags_posn
_atom_site_occupancy
_atom_site_disorder_assembly
_atom_site_disorder_group
N N5 0.554(2) 0.369(2) 0.4892(5) 0.093(10) Uani d . P D 0.5 A 1
C C41 0.565(2) 0.3747(16) 0.5022(5) 0.073(10) Uani d . P D 0.5 A 2
H H41 0.6114 0.2927 0.5078 0.088 Uiso calc U P R 0.5 A 2
C C1 0.6560(6) 0.2838(6) 0.33655(15) 0.0232(12) Uani d . . . 1 . .
C C2 0.5686(7) 0.2816(6) 0.30424(15) 0.0235(12) Uani d . . . 1 . .
C C3 0.6073(7) 0.3549(7) 0.27432(17) 0.0332(15) Uani d . . . 1 . .
H H3 0.6931 0.4108 0.2749 0.04 Uiso calc U . R 1 . .
C C4 0.5199(6) 0.3451(6) 0.24407(13) 0.0206(12) Uani d . . . 1 . .
H H4 0.5414 0.3984 0.2243 0.025 Uiso calc U . R 1 . .
C C5 0.4006(7) 0.2570(8) 0.24288(16) 0.0346(15) Uani d . . . 1 . .
H H5 0.3476 0.2435 0.2213 0.042 Uiso calc U . R 1 . .
C C6 0.3576(7) 0.1890(7) 0.27198(16) 0.0300(14) Uani d . . . 1 . .
H H6 0.2721 0.1329 0.2707 0.036 Uiso calc U . R 1 . .
C C7 0.4387(7) 0.2013(6) 0.30397(15) 0.0234(12) Uani d . . . 1 . .
C C8 0.3938(6) 0.1376(6) 0.33596(15) 0.0226(12) Uani d . . . 1 . .
C C9 0.4751(6) 0.1465(6) 0.36586(15) 0.0222(12) Uani d . . . 1 . .
C C10 0.4350(6) 0.0826(6) 0.39959(15) 0.0249(13) Uani d . . . 1 . .
C C11 0.4865(9) -0.0437(7) 0.40682(18) 0.0400(17) Uani d . . . 1 . .
H H11 0.5478 -0.0884 0.3905 0.048 Uiso calc U . R 1 . .
C C12 0.4483(10) -0.1054(8) 0.4382(2) 0.050(2) Uani d . . . 1 . .
H H12 0.484 -0.192 0.4433 0.06 Uiso calc U . R 1 . .
C C13 0.3579(9) -0.0399(8) 0.46176(18) 0.0473(19) Uani d . . . 1 . .
H H13 0.3323 -0.0816 0.4832 0.057 Uiso calc U . R 1 . .
C C14 0.3056(8) 0.0844(8) 0.45434(18) 0.0402(17) Uani d . . . 1 . .
H H14 0.243 0.1284 0.4705 0.048 Uiso calc U . R 1 . .
C C15 0.3432(7) 0.1466(7) 0.42331(16) 0.0318(14) Uani d . . . 1 . .
H H15 0.3064 0.2329 0.4183 0.038 Uiso calc U . R 1 . .
C C16 0.7180(6) 0.2368(6) 0.39284(15) 0.0251(13) Uani d . . . 1 . .
C C17 0.7288(7) 0.1942(8) 0.42749(16) 0.0342(15) Uani d . . . 1 . .
H H17 0.6513 0.1441 0.4379 0.041 Uiso calc U . R 1 . .
C C18 0.8569(8) 0.2283(8) 0.44587(18) 0.0393(17) Uani d . . . 1 . .
H H18 0.868 0.2002 0.4696 0.047 Uiso calc U . R 1 . .
C C19 0.9711(7) 0.3024(8) 0.43111(18) 0.0379(16) Uani d . . . 1 . .
H H19 1.0576 0.3234 0.445 0.045 Uiso calc U . R 1 . .
C C20 0.9617(7) 0.3459(7) 0.39690(17) 0.0339(15) Uani d . . . 1 . .
H H20 1.0396 0.3959 0.3866 0.041 Uiso calc U . R 1 . .
C C21 0.8311(7) 0.3123(7) 0.37836(15) 0.0268(13) Uani d . . . 1 . .
C C22 0.8864(7) 0.4101(6) 0.31981(15) 0.0264(13) Uani d . . . 1 . .
C C23 0.9600(7) 0.3374(7) 0.29460(16) 0.0309(14) Uani d . . . 1 . .
H H23 0.952 0.2436 0.2939 0.037 Uiso calc U . R 1 . .
C C24 1.0454(8) 0.4046(8) 0.27049(17) 0.0381(17) Uani d . . . 1 . .
H H24 1.0933 0.357 0.2524 0.046 Uiso calc U . R 1 . .
C C25 1.0616(8) 0.5400(8) 0.27256(19) 0.0409(17) Uani d . . . 1 . .
H H25 1.1217 0.585 0.2561 0.049 Uiso calc U . R 1 . .
C C26 0.9904(8) 0.6113(7) 0.2986(2) 0.0421(17) Uani d . . . 1 . .
H H26 1.0027 0.7046 0.3002 0.05 Uiso calc U . R 1 . .
C C27 0.9010(7) 0.5450(7) 0.32239(18) 0.0339(15) Uani d . . . 1 . .
H H27 0.8507 0.5925 0.3402 0.041 Uiso calc U . R 1 . .
C C28 0.3973(11) 0.5964(9) 0.3350(2) 0.060(2) Uani d . . . 1 . .
H H28 0.3688 0.6273 0.3123 0.072 Uiso calc U . R 1 . .
C C29 0.3177(9) 0.4994(8) 0.3511(2) 0.0473(19) Uani d . . . 1 . .
H H29 0.2355 0.4617 0.3384 0.057 Uiso calc U . R 1 . .
N N3 0.3463(8) 0.4541(7) 0.38287(18) 0.0484(16) Uani d . . . 1 . .
C C31 0.4659(10) 0.5048(9) 0.3996(2) 0.055(2) Uani d . . . 1 . .
H H31 0.4912 0.4724 0.4223 0.065 Uiso calc U . R 1 . .
C C32 0.5549(10) 0.6026(10) 0.3853(3) 0.062(3) Uani d . . . 1 . .
H H32 0.6389 0.6371 0.398 0.075 Uiso calc U . R 1 . .
C C33 0.5189(11) 0.6481(9) 0.3524(3) 0.059(2) Uani d . . . 1 . .
H H33 0.5778 0.7149 0.3418 0.071 Uiso calc U . R 1 . .
N N4 0.0758(10) 0.2459(9) 0.5245(2) 0.070(2) Uani d . . . 1 . .
C C35 -0.0186(13) 0.3373(11) 0.5351(3) 0.070(3) Uani d . . . 1 . .
H H35 -0.0424 0.409 0.5198 0.085 Uiso calc U . R 1 . .
C C36 -0.0834(13) 0.3323(10) 0.5674(3) 0.074(3) Uani d . . . 1 . .
H H36 -0.1488 0.4008 0.5747 0.088 Uiso calc U . R 1 . .
C C37 -0.0525(17) 0.2276(13) 0.5887(3) 0.095(4) Uani d . . . 1 . .
H H37 -0.0964 0.2213 0.6111 0.113 Uiso calc U . R 1 . .
C C38 0.0423(17) 0.1320(14) 0.5774(3) 0.100(5) Uani d . . . 1 . .
H H38 0.0667 0.0581 0.5919 0.12 Uiso calc U . R 1 . .
C C39 0.1009(13) 0.1444(12) 0.5453(3) 0.077(3) Uani d . . . 1 . .
H H39 0.1643 0.0756 0.5373 0.093 Uiso calc U . R 1 . .
C C40 0.4068(12) 0.3960(12) 0.5027(2) 0.070(3) Uani d . . D 1 . .
H H40 0.345 0.3223 0.5081 0.084 Uiso calc U . R 1 A 1
C C42 0.6452(12) 0.4908(13) 0.4922(4) 0.088(4) Uani d . . D 1 . .
H H42 0.7509 0.4825 0.4901 0.106 Uiso calc U . R 1 A 1
I I1 0.80561(4) 0.95028(4) 0.32864(2) 0.02985(12) Uani d . . . 1 . .
I I2 0.18393(4) 0.03904(4) 0.33640(2) 0.03113(13) Uani d . . . 1 . .
N N1 0.6083(5) 0.2201(5) 0.36572(12) 0.0218(10) Uani d . . . 1 . .
N N2 0.7903(6) 0.3413(5) 0.34372(13) 0.0266(11) Uani d . . . 1 . .

loop_
_atom_site_aniso_label
_atom_site_aniso_U_11
_atom_site_aniso_U_22
_atom_site_aniso_U_33
_atom_site_aniso_U_12
_atom_site_aniso_U_13
_atom_site_aniso_U_23
N5 0.12(2) 0.12(2) 0.037(15) 0.018(15) 0.026(11) 0.025(12)
C41 0.17(3) 0.033(10) 0.019(12) 0.048(12) 0.046(12) 0.009(7)
C1 0.022(3) 0.024(3) 0.024(3) 0.000(2) 0.004(2) 0.001(2)
C2 0.024(3) 0.025(3) 0.022(3) 0.004(2) 0.003(2) 0.003(2)
C3 0.028(3) 0.039(4) 0.032(3) -0.002(3) 0.005(3) 0.012(3)
C4 0.026(3) 0.030(3) 0.005(2) -0.003(2) 0.000(2) 0.007(2)
C5 0.029(3) 0.053(4) 0.022(3) 0.008(3) -0.002(2) 0.005(3)
C6 0.023(3) 0.037(4) 0.030(3) 0.003(3) -0.001(2) 0.003(3)
C7 0.024(3) 0.024(3) 0.022(3) 0.004(2) 0.004(2) 0.002(2)
C8 0.019(3) 0.023(3) 0.027(3) 0.003(2) 0.007(2) 0.002(2)
C9 0.016(3) 0.028(3) 0.023(3) 0.000(2) 0.007(2) 0.001(2)
C10 0.020(3) 0.031(3) 0.023(3) -0.004(2) 0.007(2) 0.002(3)
C11 0.051(4) 0.040(4) 0.030(3) 0.013(3) 0.018(3) 0.006(3)
C12 0.073(6) 0.040(4) 0.039(4) 0.011(4) 0.017(4) 0.016(3)
C13 0.061(5) 0.055(5) 0.026(3) -0.005(4) 0.017(3) 0.007(3)
C14 0.043(4) 0.047(4) 0.032(3) 0.003(3) 0.020(3) -0.002(3)
C15 0.035(3) 0.033(4) 0.028(3) 0.006(3) 0.014(3) 0.002(3)
C16 0.020(3) 0.030(3) 0.026(3) 0.004(2) 0.006(2) -0.007(3)
C17 0.026(3) 0.052(4) 0.025(3) 0.001(3) 0.004(2) 0.005(3)
C18 0.029(3) 0.061(5) 0.028(3) 0.002(3) 0.003(3) 0.002(3)
C19 0.023(3) 0.059(5) 0.032(3) 0.001(3) -0.005(3) -0.009(3)
C20 0.024(3) 0.046(4) 0.032(3) -0.005(3) 0.008(3) -0.004(3)
C21 0.023(3) 0.037(4) 0.021(3) 0.005(3) 0.005(2) -0.004(3)
C22 0.021(3) 0.033(3) 0.025(3) -0.002(3) 0.005(2) 0.002(3)
C23 0.032(3) 0.030(3) 0.031(3) 0.006(3) 0.008(3) 0.001(3)
C24 0.036(4) 0.053(5) 0.026(3) 0.014(3) 0.014(3) 0.007(3)
C25 0.032(4) 0.050(5) 0.041(4) 0.005(3) 0.014(3) 0.022(3)
C26 0.042(4) 0.028(4) 0.057(5) 0.001(3) 0.013(3) 0.007(3)
C27 0.030(3) 0.034(4) 0.038(4) 0.003(3) 0.011(3) -0.003(3)
C28 0.066(6) 0.057(5) 0.056(5) -0.006(5) 0.019(4) 0.017(4)
C29 0.037(4) 0.049(5) 0.056(5) 0.001(3) 0.011(3) 0.003(4)
N3 0.049(4) 0.042(4) 0.055(4) -0.004(3) 0.012(3) 0.011(3)
C31 0.057(5) 0.056(5) 0.051(5) 0.011(4) 0.007(4) -0.005(4)
C32 0.040(5) 0.060(6) 0.087(7) -0.004(4) 0.014(4) -0.036(5)
C33 0.060(6) 0.048(5) 0.070(6) -0.014(4) 0.029(5) 0.000(4)
N4 0.078(6) 0.086(6) 0.046(4) 0.016(5) 0.013(4) 0.011(4)
C35 0.094(8) 0.065(6) 0.053(5) 0.012(6) 0.013(5) 0.010(5)
C36 0.085(7) 0.053(6) 0.084(7) -0.002(5) 0.031(6) -0.028(6)
C37 0.149(12) 0.088(9) 0.048(6) -0.033(8) 0.048(7) -0.006(6)
C38 0.150(13) 0.104(10) 0.048(6) 0.034(9) 0.021(7) 0.023(6)
C39 0.085(8) 0.095(8) 0.052(5) 0.028(6) 0.011(5) 0.015(6)
C40 0.082(8) 0.076(7) 0.052(5) -0.034(6) 0.017(5) -0.019(5)
C42 0.049(6) 0.100(10) 0.117(10) 0.015(6) 0.018(6) 0.022(8)
I1 0.0234(2) 0.0334(2) 0.0332(2) -0.00514(16) 0.00990(15) -0.00975(17)
I2 0.0245(2) 0.0384(2) 0.0306(2) -0.00775(16) 0.00368(15) 0.00324(17)
N1 0.018(2) 0.030(3) 0.018(2) 0.003(2) 0.0034(18) -0.001(2)
N2 0.025(3) 0.033(3) 0.022(2) -0.003(2) 0.006(2) 0.000(2)

loop_
_atom_type_symbol
_atom_type_description
_atom_type_scat_dispersion_real
_atom_type_scat_dispersion_imag
_atom_type_scat_source
C C 0.0181 0.0091 'International Tables Vol C Tables 4.2.6.8 and 6.1.1.4'
H H 0.0000 0.0000 'International Tables Vol C Tables 4.2.6.8 and 6.1.1.4'
N N 0.0311 0.0180 'International Tables Vol C Tables 4.2.6.8 and 6.1.1.4'
I I -0.3257 6.8362 'International Tables Vol C Tables 4.2.6.8 and 6.1.1.4'

loop_
_geom_angle_atom_site_label_1
_geom_angle_atom_site_label_2
_geom_angle_atom_site_label_3
_geom_angle_site_symmetry_1
_geom_angle
C40 N5 C42 . 108.6(14)
C40 C41 C42 . 112.4(13)
C40 C41 H41 . 123.8
C42 C41 H41 . 123.8
N2 C1 N1 . 109.1(5)
N2 C1 C2 . 129.7(5)
N1 C1 C2 . 121.2(5)
C3 C2 C7 . 120.6(6)
C3 C2 C1 . 123.1(6)
C7 C2 C1 . 116.3(5)
C4 C3 C2 . 119.7(6)
C4 C3 H3 . 120.2
C2 C3 H3 . 120.2
C3 C4 C5 . 119.5(5)
C3 C4 H4 . 120.2
C5 C4 H4 . 120.2
C6 C5 C4 . 121.5(6)
C6 C5 H5 . 119.2
C4 C5 H5 . 119.2
C5 C6 C7 . 120.7(6)
C5 C6 H6 . 119.6
C7 C6 H6 . 119.6
C6 C7 C2 . 117.5(5)
C6 C7 C8 . 123.1(6)
C2 C7 C8 . 119.4(5)
C9 C8 C7 . 122.3(5)
C9 C8 I2 . 119.1(4)
C7 C8 I2 . 118.4(4)
C8 C9 N1 . 118.4(5)
C8 C9 C10 . 124.8(5)
N1 C9 C10 . 116.8(5)
C11 C10 C15 . 119.8(6)
C11 C10 C9 . 119.2(5)
C15 C10 C9 . 120.9(6)
C10 C11 C12 . 119.8(6)
C10 C11 H11 . 120.1
C12 C11 H11 . 120.1
C13 C12 C11 . 119.8(7)
C13 C12 H12 . 120.1
C11 C12 H12 . 120.1
C14 C13 C12 . 120.3(7)
C14 C13 H13 . 119.9
C12 C13 H13 . 119.9
C13 C14 C15 . 120.4(6)
C13 C14 H14 . 119.8
C15 C14 H14 . 119.8
C14 C15 C10 . 120.0(6)
C14 C15 H15 . 120.0
C10 C15 H15 . 120.0
C21 C16 C17 . 120.7(6)
C21 C16 N1 . 105.7(5)
C17 C16 N1 . 133.6(6)
C18 C17 C16 . 116.7(6)
C18 C17 H17 . 121.6
C16 C17 H17 . 121.6
C17 C18 C19 . 122.4(6)
C17 C18 H18 . 118.8
C19 C18 H18 . 118.8
C20 C19 C18 . 121.6(6)
C20 C19 H19 . 119.2
C18 C19 H19 . 119.2
C19 C20 C21 . 116.0(6)
C19 C20 H20 . 122.0
C21 C20 H20 . 122.0
C16 C21 C20 . 122.6(6)
C16 C21 N2 . 108.3(5)
C20 C21 N2 . 129.0(6)
C27 C22 C23 . 122.1(6)
C27 C22 N2 . 119.4(6)
C23 C22 N2 . 118.6(6)
C24 C23 C22 . 118.4(6)
C24 C23 H23 . 120.8
C22 C23 H23 . 120.8
C25 C24 C23 . 120.5(6)
C25 C24 H24 . 119.7
C23 C24 H24 . 119.7
C24 C25 C26 . 120.4(6)
C24 C25 H25 . 119.8
C26 C25 H25 . 119.8
C27 C26 C25 . 119.4(7)
C27 C26 H26 . 120.3
C25 C26 H26 . 120.3
C22 C27 C26 . 119.1(6)
C22 C27 H27 . 120.4
C26 C27 H27 . 120.4
C29 C28 C33 . 118.2(9)
C29 C28 H28 . 120.9
C33 C28 H28 . 120.9
N3 C29 C28 . 124.9(9)
N3 C29 H29 . 117.6
C28 C29 H29 . 117.6
C29 N3 C31 . 116.4(7)
N3 C31 C32 . 123.0(9)
N3 C31 H31 . 118.5
C32 C31 H31 . 118.5
C33 C32 C31 . 118.3(9)
C33 C32 H32 . 120.8
C31 C32 H32 . 120.8
C28 C33 C32 . 119.2(8)
C28 C33 H33 . 120.4
C32 C33 H33 . 120.4
C39 N4 C35 . 117.6(8)
N4 C35 C36 . 122.2(10)
N4 C35 H35 . 118.9
C36 C35 H35 . 118.9
C37 C36 C35 . 118.8(10)
C37 C36 H36 . 120.6
C35 C36 H36 . 120.6
C38 C37 C36 . 119.0(9)
C38 C37 H37 . 120.5
C36 C37 H37 . 120.5
C39 C38 C37 . 118.5(11)
C39 C38 H38 . 120.8
C37 C38 H38 . 120.8
N4 C39 C38 . 123.9(11)
N4 C39 H39 . 118.0
C38 C39 H39 . 118.0
C42 C40 C41 3_666 120.6(11)
C42 C40 N5 3_666 124.6(12)
C42 C40 H40 3_666 117.7
N5 C40 H40 . 117.7
C40 C42 C41 3_666 121.3(11)
C40 C42 N5 3_666 124.7(12)
C40 C42 H42 3_666 117.7
N5 C42 H42 . 117.7
C1 N1 C9 . 122.2(5)
C1 N1 C16 . 108.5(5)
C9 N1 C16 . 129.2(5)
C1 N2 C21 . 108.3(5)
C1 N2 C22 . 127.8(5)
C21 N2 C22 . 123.6(5)

loop_
_geom_bond_atom_site_label_1
_geom_bond_atom_site_label_2
_geom_bond_site_symmetry_2
_geom_bond_distance
N5 C40 . 1.447(17)
N5 C42 . 1.473(18)
C41 C40 . 1.425(17)
C41 C42 . 1.430(17)
C41 H41 . 0.95
C1 N2 . 1.353(8)
C1 N1 . 1.360(7)
C1 C2 . 1.445(8)
C2 C3 . 1.408(8)
C2 C7 . 1.413(9)
C3 C4 . 1.383(8)
C3 H3 . 0.95
C4 C5 . 1.387(9)
C4 H4 . 0.95
C5 C6 . 1.366(9)
C5 H5 . 0.95
C6 C7 . 1.411(8)
C6 H6 . 0.95
C7 C8 . 1.442(8)
C8 C9 . 1.342(8)
C8 I2 . 2.119(6)
C9 N1 . 1.401(7)
C9 C10 . 1.488(8)
C10 C11 . 1.382(9)
C10 C15 . 1.390(8)
C11 C12 . 1.396(10)
C11 H11 . 0.95
C12 C13 . 1.387(11)
C12 H12 . 0.95
C13 C14 . 1.367(11)
C13 H13 . 0.95
C14 C15 . 1.387(9)
C14 H14 . 0.95
C15 H15 . 0.95
C16 C21 . 1.387(9)
C16 C17 . 1.391(9)
C16 N1 . 1.419(7)
C17 C18 . 1.372(10)
C17 H17 . 0.95
C18 C19 . 1.391(10)
C18 H18 . 0.95
C19 C20 . 1.377(10)
C19 H19 . 0.95
C20 C21 . 1.392(9)
C20 H20 . 0.95
C21 N2 . 1.394(8)
C22 C27 . 1.372(9)
C22 C23 . 1.385(9)
C22 N2 . 1.441(7)
C23 C24 . 1.383(9)
C23 H23 . 0.95
C24 C25 . 1.378(11)
C24 H24 . 0.95
C25 C26 . 1.390(10)
C25 H25 . 0.95
C26 C27 . 1.389(10)
C26 H26 . 0.95
C27 H27 . 0.95
C28 C29 . 1.362(11)
C28 C33 . 1.363(13)
C28 H28 . 0.95
C29 N3 . 1.315(10)
C29 H29 . 0.95
N3 C31 . 1.333(11)
C31 C32 . 1.386(13)
C31 H31 . 0.95
C32 C33 . 1.366(14)
C32 H32 . 0.95
C33 H33 . 0.95
N4 C39 . 1.314(13)
N4 C35 . 1.318(13)
C35 C36 . 1.372(13)
C35 H35 . 0.95
C36 C37 . 1.359(16)
C36 H36 . 0.95
C37 C38 . 1.358(18)
C37 H37 . 0.95
C38 C39 . 1.345(14)
C38 H38 . 0.95
C39 H39 . 0.95
C40 C42 3_666 1.250(15)
C40 H40 . 0.95
C42 C40 3_666 1.250(15)
C42 H42 . 0.95

loop_
_geom_torsion_atom_site_label_1
_geom_torsion_atom_site_label_2
_geom_torsion_atom_site_label_3
_geom_torsion_atom_site_label_4
_geom_torsion_site_symmetry_4
_geom_torsion
N2 C1 C2 C3 . -6.6(10)
N1 C1 C2 C3 . 174.6(6)
N2 C1 C2 C7 . 173.8(6)
N1 C1 C2 C7 . -5.0(8)
C7 C2 C3 C4 . -2.0(10)
C1 C2 C3 C4 . 178.4(6)
C2 C3 C4 C5 . -4.0(10)
C3 C4 C5 C6 . 6.7(10)
C4 C5 C6 C7 . -3.4(10)
C5 C6 C7 C2 . -2.6(9)
C5 C6 C7 C8 . 176.6(6)
C3 C2 C7 C6 . 5.2(9)
C1 C2 C7 C6 . -175.2(5)
C3 C2 C7 C8 . -174.0(6)
C1 C2 C7 C8 . 5.7(8)
C6 C7 C8 C9 . 177.6(6)
C2 C7 C8 C9 . -3.3(9)
C6 C7 C8 I2 . -7.1(8)
C2 C7 C8 I2 . 172.0(4)
C7 C8 C9 N1 . -0.2(9)
I2 C8 C9 N1 . -175.4(4)
C7 C8 C9 C10 . -179.7(6)
I2 C8 C9 C10 . 5.0(8)
C8 C9 C10 C11 . 90.1(8)
N1 C9 C10 C11 . -89.4(7)
C8 C9 C10 C15 . -88.0(8)
N1 C9 C10 C15 . 92.4(7)
C15 C10 C11 C12 . -1.1(11)
C9 C10 C11 C12 . -179.2(7)
C10 C11 C12 C13 . 0.4(13)
C11 C12 C13 C14 . 0.4(14)
C12 C13 C14 C15 . -0.5(13)
C13 C14 C15 C10 . -0.1(11)
C11 C10 C15 C14 . 1.0(10)
C9 C10 C15 C14 . 179.1(6)
C21 C16 C17 C18 . -1.3(10)
N1 C16 C17 C18 . 178.5(7)
C16 C17 C18 C19 . 0.4(11)
C17 C18 C19 C20 . 0.0(12)
C18 C19 C20 C21 . 0.6(11)
C17 C16 C21 C20 . 2.0(10)
N1 C16 C21 C20 . -177.9(6)
C17 C16 C21 N2 . -179.6(6)
N1 C16 C21 N2 . 0.5(7)
C19 C20 C21 C16 . -1.5(10)
C19 C20 C21 N2 . -179.6(6)
C27 C22 C23 C24 . -2.8(10)
N2 C22 C23 C24 . 176.4(6)
C22 C23 C24 C25 . 2.7(10)
C23 C24 C25 C26 . -0.9(11)
C24 C25 C26 C27 . -0.8(12)
C23 C22 C27 C26 . 1.1(11)
N2 C22 C27 C26 . -178.1(6)
C25 C26 C27 C22 . 0.7(11)
C33 C28 C29 N3 . 2.3(14)
C28 C29 N3 C31 . -2.6(13)
C29 N3 C31 C32 . 1.7(12)
N3 C31 C32 C33 . -0.6(13)
C29 C28 C33 C32 . -1.0(14)
C31 C32 C33 C28 . 0.2(13)
C39 N4 C35 C36 . 3.4(18)
N4 C35 C36 C37 . -1.9(18)
C35 C36 C37 C38 . 0.(2)
C36 C37 C38 C39 . -1.(2)
C35 N4 C39 C38 . -3.6(19)
C37 C38 C39 N4 . 2.(2)
C42 C41 C40 C42 3_666 -26.(2)
C42 N5 C40 C42 3_666 16.(3)
C40 C41 C42 C40 3_666 26.(2)
C40 N5 C42 C40 3_666 -16.(3)
N2 C1 N1 C9 . -177.3(5)
C2 C1 N1 C9 . 1.8(8)
N2 C1 N1 C16 . -0.5(7)
C2 C1 N1 C16 . 178.6(5)
C8 C9 N1 C1 . 0.9(8)
C10 C9 N1 C1 . -179.5(5)
C8 C9 N1 C16 . -175.2(6)
C10 C9 N1 C16 . 4.4(9)
C21 C16 N1 C1 . 0.0(6)
C17 C16 N1 C1 . -179.9(7)
C21 C16 N1 C9 . 176.4(6)
C17 C16 N1 C9 . -3.4(11)
N1 C1 N2 C21 . 0.8(7)
C2 C1 N2 C21 . -178.1(6)
N1 C1 N2 C22 . 175.0(6)
C2 C1 N2 C22 . -4.0(10)
C16 C21 N2 C1 . -0.8(7)
C20 C21 N2 C1 . 177.4(7)
C16 C21 N2 C22 . -175.3(5)
C20 C21 N2 C22 . 3.0(10)
C27 C22 N2 C1 . 108.8(8)
C23 C22 N2 C1 . -70.5(8)
C27 C22 N2 C21 . -77.8(8)
C23 C22 N2 C21 . 102.9(7)
